data_4117568
loop_
_publ_author_name
'Yi-Feng Wang'
'Xu Zhu'
'Shunsuke Chiba'

_publ_contact_author
;
Dr Shunsuke Chiba
Division of Chemistry and Biological Chemistry
School of Physical and Mathematical Sciences
Nanyang Technological University
21 Nanyang Link
Singapore 637371
Singapore
;
_publ_contact_author_email shunsuke@ntu.edu.sg
_publ_contact_author_fax '+65 6791 1961'
_publ_contact_author_phone '+65 6513 8013'
_publ_section_title
;
 Copper-Catalyzed Aerobic [3+2]-Annulation of N-Alkenyl Amidines
;
_journal_name_full 'Journal of the American Chemical Society'
_journal_page_first 3679
_journal_page_last 3682
_journal_paper_doi 10.1021/ja2120629
_journal_volume 134
_journal_year 2012
_chemical_formula_moiety 'C30 H26 N2'
_chemical_formula_sum 'C30 H26 N2'
_chemical_formula_weight 414.53
_chemical_name_systematic
; 
 ? 
;
_space_group_IT_number 14
_symmetry_cell_setting monoclinic
_symmetry_space_group_name_Hall '-P 2ybc'
_symmetry_space_group_name_H-M 'P 1 21/c 1'
_atom_sites_solution_hydrogens geom
_atom_sites_solution_primary direct
_atom_sites_solution_secondary difmap
_audit_creation_method SHELXL-97
_cell_angle_alpha 90.00
_cell_angle_beta 90.590(2)
_cell_angle_gamma 90.00
_cell_formula_units_Z 4
_cell_length_a 12.1452(4)
_cell_length_b 19.8949(7)
_cell_length_c 9.0046(3)
_cell_measurement_reflns_used 6596
_cell_measurement_temperature 103(2)
_cell_measurement_theta_max 28.32
_cell_measurement_theta_min 2.48
_cell_volume 2175.64(13)
_computing_cell_refinement 'Bruker SAINT'
_computing_data_collection 'Bruker APEX2'
_computing_data_reduction 'Bruker SAINT'
_computing_molecular_graphics 'Bruker SHELXTL'
_computing_publication_material 'Bruker SHELXTL'
_computing_structure_refinement 'SHELXL-97 (Sheldrick, 2008)'
_computing_structure_solution 'SHELXS-97 (Sheldrick, 2008)'
_diffrn_ambient_temperature 103(2)
_diffrn_measured_fraction_theta_full 0.996
_diffrn_measured_fraction_theta_max 0.996
_diffrn_measurement_device_type 'Bruker APEX-II CCD'
_diffrn_measurement_method '\f and \w scans'
_diffrn_radiation_monochromator graphite
_diffrn_radiation_source 'fine-focus sealed tube'
_diffrn_radiation_type MoK\a
_diffrn_radiation_wavelength 0.71073
_diffrn_reflns_av_R_equivalents 0.0486
_diffrn_reflns_av_sigmaI/netI 0.0369
_diffrn_reflns_limit_h_max 16
_diffrn_reflns_limit_h_min -16
_diffrn_reflns_limit_k_max 26
_diffrn_reflns_limit_k_min -25
_diffrn_reflns_limit_l_max 12
_diffrn_reflns_limit_l_min -12
_diffrn_reflns_number 33799
_diffrn_reflns_theta_full 28.76
_diffrn_reflns_theta_max 28.76
_diffrn_reflns_theta_min 1.68
_exptl_absorpt_coefficient_mu 0.074
_exptl_absorpt_correction_T_max 0.9726
_exptl_absorpt_correction_T_min 0.9711
_exptl_absorpt_correction_type multi-scan
_exptl_absorpt_process_details sadabs
_exptl_crystal_colour colourless
_exptl_crystal_density_diffrn 1.266
_exptl_crystal_description block
_exptl_crystal_F_000 880
_exptl_crystal_size_max 0.40
_exptl_crystal_size_mid 0.38
_exptl_crystal_size_min 0.38
_refine_diff_density_max 0.324
_refine_diff_density_min -0.340
_refine_diff_density_rms 0.087
_refine_ls_extinction_method none
_refine_ls_goodness_of_fit_ref 1.052
_refine_ls_hydrogen_treatment constr
_refine_ls_matrix_type full
_refine_ls_number_parameters 289
_refine_ls_number_reflns 5640
_refine_ls_number_restraints 0
_refine_ls_restrained_S_all 1.052
_refine_ls_R_factor_all 0.0654
_refine_ls_R_factor_gt 0.0458
_refine_ls_shift/su_max 0.000
_refine_ls_shift/su_mean 0.000
_refine_ls_structure_factor_coef Fsqd
_refine_ls_weighting_details 'calc w=1/[\s^2^(Fo^2^)+(0.0728P)^2^+0.5053P] where P=(Fo^2^+2Fc^2^)/3'
_refine_ls_weighting_scheme calc
_refine_ls_wR_factor_gt 0.1174
_refine_ls_wR_factor_ref 0.1370
_reflns_number_gt 4380
_reflns_number_total 5640
_reflns_threshold_expression >2sigma(I)
_cod_data_source_file ja2120629_si_003.cif
_cod_data_source_block 2n_chiba186
_cod_database_code 4117568

loop_
_symmetry_equiv_pos_as_xyz
'x, y, z'
'-x, y+1/2, -z+1/2'
'-x, -y, -z'
'x, -y-1/2, z-1/2'

loop_
_atom_site_label
_atom_site_type_symbol
_atom_site_fract_x
_atom_site_fract_y
_atom_site_fract_z
_atom_site_U_iso_or_equiv
_atom_site_adp_type
_atom_site_occupancy
_atom_site_symmetry_multiplicity
_atom_site_calc_flag
_atom_site_refinement_flags
C1 C 0.16755(11) 0.12249(6) 0.46821(14) 0.0170(3) Uani 1 1 d .
H1A H 0.1798 0.1546 0.3860 0.020 Uiso 1 1 calc R
H1B H 0.0927 0.1033 0.4580 0.020 Uiso 1 1 calc R
C2 C 0.25558(10) 0.06646(6) 0.46831(13) 0.0157(3) Uani 1 1 d .
C3 C 0.34931(10) 0.10164(7) 0.55532(14) 0.0185(3) Uani 1 1 d .
H3A H 0.4052 0.0690 0.5906 0.022 Uiso 1 1 calc R
H3B H 0.3855 0.1364 0.4943 0.022 Uiso 1 1 calc R
C4 C 0.28718(10) 0.13296(6) 0.68501(14) 0.0168(3) Uani 1 1 d .
H4 H 0.2724 0.0984 0.7629 0.020 Uiso 1 1 calc R
C5 C 0.33424(11) 0.19816(7) 0.75697(14) 0.0180(3) Uani 1 1 d .
H5 H 0.3233 0.1952 0.8667 0.022 Uiso 1 1 calc R
C6 C 0.18620(10) 0.22648(7) 0.62318(14) 0.0173(3) Uani 1 1 d .
C7 C 0.09938(11) 0.26689(6) 0.54819(14) 0.0176(3) Uani 1 1 d .
C8 C 0.12018(11) 0.33451(7) 0.51658(14) 0.0191(3) Uani 1 1 d .
H8 H 0.1874 0.3546 0.5481 0.023 Uiso 1 1 calc R
C9 C 0.04251(12) 0.37220(7) 0.43909(15) 0.0230(3) Uani 1 1 d .
H9 H 0.0572 0.4180 0.4165 0.028 Uiso 1 1 calc R
C10 C -0.05650(12) 0.34336(7) 0.39442(15) 0.0242(3) Uani 1 1 d .
H10 H -0.1087 0.3691 0.3394 0.029 Uiso 1 1 calc R
C11 C -0.07927(11) 0.27724(7) 0.42999(16) 0.0233(3) Uani 1 1 d .
H11 H -0.1480 0.2580 0.4020 0.028 Uiso 1 1 calc R
C12 C -0.00164(11) 0.23894(7) 0.50672(15) 0.0207(3) Uani 1 1 d .
H12 H -0.0175 0.1935 0.5310 0.025 Uiso 1 1 calc R
C13 C 0.45603(11) 0.20792(7) 0.72922(14) 0.0181(3) Uani 1 1 d .
C14 C 0.49736(12) 0.26205(7) 0.65052(16) 0.0236(3) Uani 1 1 d .
H14 H 0.4488 0.2962 0.6159 0.028 Uiso 1 1 calc R
C15 C 0.60949(12) 0.26673(8) 0.62188(17) 0.0295(3) Uani 1 1 d .
H15 H 0.6370 0.3041 0.5681 0.035 Uiso 1 1 calc R
C16 C 0.68100(12) 0.21746(8) 0.67107(16) 0.0276(3) Uani 1 1 d .
H16 H 0.7575 0.2209 0.6511 0.033 Uiso 1 1 calc R
C17 C 0.64113(12) 0.16313(8) 0.74935(17) 0.0280(3) Uani 1 1 d .
H17 H 0.6900 0.1289 0.7830 0.034 Uiso 1 1 calc R
C18 C 0.52950(12) 0.15870(8) 0.77870(16) 0.0245(3) Uani 1 1 d .
H18 H 0.5026 0.1215 0.8335 0.029 Uiso 1 1 calc R
C19 C 0.22174(11) 0.00339(6) 0.55522(14) 0.0175(3) Uani 1 1 d .
C20 C 0.12557(11) -0.00098(7) 0.63686(15) 0.0207(3) Uani 1 1 d .
H20 H 0.0752 0.0356 0.6368 0.025 Uiso 1 1 calc R
C21 C 0.10229(12) -0.05883(7) 0.71920(15) 0.0250(3) Uani 1 1 d .
H21 H 0.0362 -0.0613 0.7745 0.030 Uiso 1 1 calc R
C22 C 0.17449(14) -0.11234(7) 0.72075(15) 0.0298(3) Uani 1 1 d .
H22 H 0.1587 -0.1513 0.7776 0.036 Uiso 1 1 calc R
C23 C 0.27020(15) -0.10886(7) 0.63890(16) 0.0310(4) Uani 1 1 d .
H23 H 0.3201 -0.1456 0.6389 0.037 Uiso 1 1 calc R
C24 C 0.29324(13) -0.05149(7) 0.55675(15) 0.0245(3) Uani 1 1 d .
H24 H 0.3589 -0.0496 0.5006 0.029 Uiso 1 1 calc R
C25 C 0.28250(11) 0.04699(6) 0.30878(14) 0.0182(3) Uani 1 1 d .
C26 C 0.20428(12) 0.01182(7) 0.22522(15) 0.0220(3) Uani 1 1 d .
H26 H 0.1367 -0.0007 0.2696 0.026 Uiso 1 1 calc R
C27 C 0.22363(14) -0.00531(7) 0.07794(16) 0.0271(3) Uani 1 1 d .
H27 H 0.1690 -0.0288 0.0223 0.032 Uiso 1 1 calc R
C28 C 0.32204(14) 0.01172(8) 0.01255(16) 0.0307(4) Uani 1 1 d .
H28 H 0.3357 -0.0001 -0.0878 0.037 Uiso 1 1 calc R
C29 C 0.40047(14) 0.04614(8) 0.09443(17) 0.0325(4) Uani 1 1 d .
H29 H 0.4683 0.0580 0.0498 0.039 Uiso 1 1 calc R
C30 C 0.38145(12) 0.06384(7) 0.24201(16) 0.0257(3) Uani 1 1 d .
H30 H 0.4363 0.0875 0.2970 0.031 Uiso 1 1 calc R
N1 N 0.18219(9) 0.15616(5) 0.61532(11) 0.0159(2) Uani 1 1 d .
N2 N 0.26486(9) 0.25318(6) 0.69912(13) 0.0198(2) Uani 1 1 d .

loop_
_atom_site_aniso_label
_atom_site_aniso_U_11
_atom_site_aniso_U_22
_atom_site_aniso_U_33
_atom_site_aniso_U_23
_atom_site_aniso_U_13
_atom_site_aniso_U_12
C1 0.0198(6) 0.0150(6) 0.0161(6) -0.0010(4) -0.0025(5) 0.0002(5)
C2 0.0176(6) 0.0141(6) 0.0154(5) -0.0002(4) 0.0003(5) -0.0009(5)
C3 0.0165(6) 0.0185(6) 0.0204(6) -0.0021(5) -0.0008(5) 0.0004(5)
C4 0.0161(6) 0.0169(6) 0.0175(6) 0.0001(5) -0.0026(5) 0.0001(5)
C5 0.0186(6) 0.0184(6) 0.0170(6) -0.0018(5) -0.0023(5) 0.0007(5)
C6 0.0170(6) 0.0162(6) 0.0186(6) -0.0019(5) 0.0020(5) 0.0002(5)
C7 0.0176(6) 0.0174(6) 0.0176(6) -0.0031(5) 0.0015(5) 0.0031(5)
C8 0.0181(6) 0.0186(6) 0.0207(6) -0.0026(5) 0.0016(5) -0.0004(5)
C9 0.0263(7) 0.0180(7) 0.0247(7) 0.0010(5) 0.0015(5) 0.0031(5)
C10 0.0235(7) 0.0253(7) 0.0238(7) 0.0000(5) -0.0028(5) 0.0080(6)
C11 0.0182(6) 0.0263(7) 0.0252(7) -0.0048(5) -0.0029(5) 0.0010(6)
C12 0.0188(6) 0.0190(7) 0.0243(7) -0.0019(5) 0.0007(5) 0.0002(5)
C13 0.0180(6) 0.0199(6) 0.0164(6) -0.0043(5) -0.0042(5) -0.0005(5)
C14 0.0235(7) 0.0229(7) 0.0244(7) 0.0021(5) -0.0064(5) -0.0011(6)
C15 0.0260(7) 0.0358(9) 0.0268(7) 0.0059(6) -0.0030(6) -0.0103(6)
C16 0.0182(7) 0.0404(9) 0.0241(7) -0.0054(6) -0.0018(5) -0.0032(6)
C17 0.0232(7) 0.0314(8) 0.0292(7) -0.0030(6) -0.0068(6) 0.0055(6)
C18 0.0225(7) 0.0245(7) 0.0265(7) 0.0034(5) -0.0046(6) -0.0007(6)
C19 0.0229(7) 0.0145(6) 0.0151(6) -0.0007(4) -0.0032(5) -0.0015(5)
C20 0.0215(7) 0.0205(7) 0.0201(6) 0.0002(5) -0.0027(5) -0.0027(5)
C21 0.0295(7) 0.0267(8) 0.0185(6) 0.0013(5) -0.0009(5) -0.0101(6)
C22 0.0513(10) 0.0185(7) 0.0194(6) 0.0024(5) -0.0026(6) -0.0077(7)
C23 0.0514(10) 0.0173(7) 0.0245(7) 0.0018(5) 0.0006(7) 0.0079(7)
C24 0.0325(8) 0.0212(7) 0.0200(6) 0.0010(5) 0.0032(6) 0.0053(6)
C25 0.0247(7) 0.0137(6) 0.0162(6) 0.0010(5) 0.0008(5) 0.0028(5)
C26 0.0284(7) 0.0183(7) 0.0193(6) 0.0007(5) -0.0010(5) 0.0011(5)
C27 0.0427(9) 0.0191(7) 0.0192(6) -0.0009(5) -0.0068(6) 0.0035(6)
C28 0.0531(10) 0.0227(7) 0.0163(6) 0.0013(5) 0.0046(6) 0.0087(7)
C29 0.0410(9) 0.0300(8) 0.0267(7) 0.0011(6) 0.0138(7) 0.0010(7)
C30 0.0291(8) 0.0235(7) 0.0246(7) -0.0023(5) 0.0058(6) -0.0016(6)
N1 0.0165(5) 0.0153(5) 0.0160(5) -0.0009(4) -0.0027(4) 0.0010(4)
N2 0.0189(6) 0.0176(6) 0.0230(6) -0.0035(4) -0.0017(4) 0.0018(4)

loop_
_atom_type_symbol
_atom_type_description
_atom_type_scat_dispersion_real
_atom_type_scat_dispersion_imag
_atom_type_scat_source
C C 0.0033 0.0016 'International Tables Vol C Tables 4.2.6.8 and 6.1.1.4'
H H 0.0000 0.0000 'International Tables Vol C Tables 4.2.6.8 and 6.1.1.4'
N N 0.0061 0.0033 'International Tables Vol C Tables 4.2.6.8 and 6.1.1.4'

loop_
_geom_angle_atom_site_label_1
_geom_angle_atom_site_label_2
_geom_angle_atom_site_label_3
_geom_angle
N1 C1 C2 104.30(10)
N1 C1 H1A 110.9
C2 C1 H1A 110.9
N1 C1 H1B 110.9
C2 C1 H1B 110.9
H1A C1 H1B 108.9
C25 C2 C19 109.44(10)
C25 C2 C3 115.40(10)
C19 C2 C3 108.15(10)
C25 C2 C1 109.73(10)
C19 C2 C1 113.63(10)
C3 C2 C1 100.37(10)
C4 C3 C2 101.84(10)
C4 C3 H3A 111.4
C2 C3 H3A 111.4
C4 C3 H3B 111.4
C2 C3 H3B 111.4
H3A C3 H3B 109.3
N1 C4 C3 103.39(10)
N1 C4 C5 103.08(10)
C3 C4 C5 118.39(11)
N1 C4 H4 110.4
C3 C4 H4 110.4
C5 C4 H4 110.4
N2 C5 C13 113.73(11)
N2 C5 C4 105.42(10)
C13 C5 C4 113.15(10)
N2 C5 H5 108.1
C13 C5 H5 108.1
C4 C5 H5 108.1
N2 C6 N1 117.71(12)
N2 C6 C7 122.67(12)
N1 C6 C7 119.60(11)
C12 C7 C8 119.30(12)
C12 C7 C6 121.68(12)
C8 C7 C6 119.01(12)
C9 C8 C7 119.92(13)
C9 C8 H8 120.0
C7 C8 H8 120.0
C8 C9 C10 120.31(13)
C8 C9 H9 119.8
C10 C9 H9 119.8
C11 C10 C9 120.06(13)
C11 C10 H10 120.0
C9 C10 H10 120.0
C10 C11 C12 120.02(13)
C10 C11 H11 120.0
C12 C11 H11 120.0
C11 C12 C7 120.32(13)
C11 C12 H12 119.8
C7 C12 H12 119.8
C14 C13 C18 118.35(12)
C14 C13 C5 122.90(12)
C18 C13 C5 118.67(12)
C13 C14 C15 120.46(13)
C13 C14 H14 119.8
C15 C14 H14 119.8
C16 C15 C14 120.45(14)
C16 C15 H15 119.8
C14 C15 H15 119.8
C15 C16 C17 119.81(13)
C15 C16 H16 120.1
C17 C16 H16 120.1
C16 C17 C18 119.72(14)
C16 C17 H17 120.1
C18 C17 H17 120.1
C17 C18 C13 121.19(13)
C17 C18 H18 119.4
C13 C18 H18 119.4
C20 C19 C24 118.20(12)
C20 C19 C2 123.45(12)
C24 C19 C2 118.31(12)
C19 C20 C21 120.48(13)
C19 C20 H20 119.8
C21 C20 H20 119.8
C22 C21 C20 120.55(14)
C22 C21 H21 119.7
C20 C21 H21 119.7
C21 C22 C23 119.55(13)
C21 C22 H22 120.2
C23 C22 H22 120.2
C22 C23 C24 119.94(14)
C22 C23 H23 120.0
C24 C23 H23 120.0
C23 C24 C19 121.28(14)
C23 C24 H24 119.4
C19 C24 H24 119.4
C30 C25 C26 118.35(12)
C30 C25 C2 122.70(12)
C26 C25 C2 118.94(12)
C27 C26 C25 121.09(14)
C27 C26 H26 119.5
C25 C26 H26 119.5
C28 C27 C26 120.13(14)
C28 C27 H27 119.9
C26 C27 H27 119.9
C27 C28 C29 119.33(13)
C27 C28 H28 120.3
C29 C28 H28 120.3
C28 C29 C30 120.89(14)
C28 C29 H29 119.6
C30 C29 H29 119.6
C25 C30 C29 120.20(14)
C25 C30 H30 119.9
C29 C30 H30 119.9
C6 N1 C4 105.01(10)
C6 N1 C1 119.75(10)
C4 N1 C1 109.18(9)
C6 N2 C5 107.50(11)

loop_
_geom_bond_atom_site_label_1
_geom_bond_atom_site_label_2
_geom_bond_distance
C1 N1 1.4933(16)
C1 C2 1.5446(18)
C1 H1A 0.9900
C1 H1B 0.9900
C2 C25 1.5266(17)
C2 C19 1.5371(17)
C2 C3 1.5430(17)
C3 C4 1.5296(17)
C3 H3A 0.9900
C3 H3B 0.9900
C4 N1 1.4888(16)
C4 C5 1.5562(18)
C4 H4 1.0000
C5 N2 1.4733(17)
C5 C13 1.5151(18)
C5 H5 1.0000
C6 N2 1.2841(17)
C6 N1 1.4016(17)
C6 C7 1.4831(18)
C7 C12 1.3944(19)
C7 C8 1.3987(18)
C8 C9 1.3876(19)
C8 H8 0.9500
C9 C10 1.388(2)
C9 H9 0.9500
C10 C11 1.383(2)
C10 H10 0.9500
C11 C12 1.3905(19)
C11 H11 0.9500
C12 H12 0.9500
C13 C14 1.3861(19)
C13 C18 1.3948(19)
C14 C15 1.392(2)
C14 H14 0.9500
C15 C16 1.380(2)
C15 H15 0.9500
C16 C17 1.381(2)
C16 H16 0.9500
C17 C18 1.387(2)
C17 H17 0.9500
C18 H18 0.9500
C19 C20 1.3892(19)
C19 C24 1.3950(19)
C20 C21 1.3996(19)
C20 H20 0.9500
C21 C22 1.379(2)
C21 H21 0.9500
C22 C23 1.385(2)
C22 H22 0.9500
C23 C24 1.390(2)
C23 H23 0.9500
C24 H24 0.9500
C25 C30 1.3903(19)
C25 C26 1.3941(19)
C26 C27 1.3916(19)
C26 H26 0.9500
C27 C28 1.380(2)
C27 H27 0.9500
C28 C29 1.380(2)
C28 H28 0.9500
C29 C30 1.396(2)
C29 H29 0.9500
C30 H30 0.9500
